data_1566764
loop_
_publ_author_name
'Evans, Matthew J.'
'Anker, Mathew D.'
'McMullin, Claire L.'
'Neale, Samuel E.'
'Rajabi, Nasir A.'
'Coles, Martyn P.'

_publ_section_title
;
 Carbon--chalcogen bond formation initiated by [Al(NONDipp)(E)]&#x2212;
 anions containing Al--E{16} (E{16} = S, Se) multiple bonds
;
_journal_name_full 'Chemical Science'
_journal_paper_doi 10.1039/D2SC01064J
_journal_year 2022
_chemical_formula_moiety 'C28 H46 Al N2 O S Si2, C18 H36 K N2 O6, C4 H8 O'
_chemical_formula_sum 'C50 H90 Al K N4 O8 S Si2'
_chemical_formula_weight 1029.57
_space_group_IT_number 2
_space_group_name_Hall '-P 1'
_space_group_name_H-M_alt 'P -1'
_symmetry_cell_setting triclinic
_symmetry_Int_Tables_number 2
_symmetry_space_group_name_Hall '-P 1'
_symmetry_space_group_name_H-M 'P -1'
_atom_sites_solution_hydrogens geom
_audit_conform_dict_location ftp://ftp.iucr.org/pub/cif_core.dic
_audit_conform_dict_name cif_core.dic
_audit_conform_dict_version 2.4.3
_audit_creation_date 2020-05-19T18:24:41-00:00
_audit_creation_method 'WinGX routine CIF_UPDATE'
_audit_update_record
;
2020-10-15 deposited with the CCDC.	2022-03-31 downloaded from the CCDC.
;
_cell_angle_alpha 88.851(3)
_cell_angle_beta 83.037(3)
_cell_angle_gamma 84.293(3)
_cell_formula_units_Z 2
_cell_length_a 10.0626(4)
_cell_length_b 17.1004(6)
_cell_length_c 17.2361(6)
_cell_measurement_reflns_used 11544
_cell_measurement_temperature 149.95(15)
_cell_measurement_theta_max 73.44
_cell_measurement_theta_min 4.467
_cell_measurement_wavelength 1.54184
_cell_volume 2929.33(19)
_computing_cell_refinement 'CrysAlisPro 1.171.40.53 (Rigaku OD, 2019)'
_computing_data_collection 'CrysAlisPro 1.171.40.53 (Rigaku OD, 2019)'
_computing_data_reduction 'CrysAlisPro 1.171.40.53 (Rigaku OD, 2019)'
_computing_molecular_graphics 'Ortep for Windows (Farrugia, 2012)'
_computing_publication_material 'WinGX publication routines (Farrugia, 2012)'
_computing_structure_refinement 'SHELXL-2014/6 (Sheldrick, 2014)'
_diffrn_ambient_temperature 149.95(15)
_diffrn_detector 'CCD plate'
_diffrn_detector_area_resol_mean 8.0856
_diffrn_measured_fraction_theta_full 0.9744
_diffrn_measured_fraction_theta_max 0.9898
_diffrn_measurement_device 'four-circle diffractometer'
_diffrn_measurement_device_type 'SuperNova, Dual, Cu at home/near, EosS2'
_diffrn_measurement_method '\w scans'
_diffrn_orient_matrix_type 'CrysAlisPro convention (1999,Acta A55,543-557)'
_diffrn_orient_matrix_UB_11 0.1363824
_diffrn_orient_matrix_UB_12 -0.0504193
_diffrn_orient_matrix_UB_13 -0.0125335
_diffrn_orient_matrix_UB_21 -0.0194677
_diffrn_orient_matrix_UB_22 -0.0118528
_diffrn_orient_matrix_UB_23 -0.0861168
_diffrn_orient_matrix_UB_31 0.0709937
_diffrn_orient_matrix_UB_32 0.0742696
_diffrn_orient_matrix_UB_33 -0.0231378
_diffrn_radiation_monochromator mirror
_diffrn_radiation_probe x-ray
_diffrn_radiation_type 'Cu K\a'
_diffrn_radiation_wavelength 1.54184
_diffrn_reflns_av_R_equivalents 0.0485
_diffrn_reflns_av_unetI/netI 0.0762
_diffrn_reflns_Laue_measured_fraction_full 0.999
_diffrn_reflns_Laue_measured_fraction_max 0.99
_diffrn_reflns_limit_h_max 12
_diffrn_reflns_limit_h_min -12
_diffrn_reflns_limit_k_max 21
_diffrn_reflns_limit_k_min -18
_diffrn_reflns_limit_l_max 21
_diffrn_reflns_limit_l_min -21
_diffrn_reflns_number 40119
_diffrn_reflns_point_group_measured_fraction_full 0.999
_diffrn_reflns_point_group_measured_fraction_max 0.99
_diffrn_reflns_theta_full 74.0807
_diffrn_reflns_theta_max 73.3368
_diffrn_reflns_theta_min 3.6489
_diffrn_source 'micro-focus sealed X-ray tube'
_exptl_absorpt_coefficient_mu 2.062
_exptl_absorpt_correction_T_max 1
_exptl_absorpt_correction_T_min 0.88
_exptl_absorpt_correction_type gaussian
_exptl_absorpt_process_details
;
        CrysAlisPro 1.171.40.53 (Rigaku Oxford Diffraction, 2019)
Numerical absorption correction based on gaussian integration over
                        a multifaceted crystal model
        Empirical absorption correction using spherical harmonics,
 implemented in SCALE3 ABSPACK scaling algorithm.
;
_exptl_crystal_colour colourless
_exptl_crystal_density_diffrn 1.167
_exptl_crystal_density_method 'not measured'
_exptl_crystal_description block
_exptl_crystal_F_000 1116
_exptl_crystal_size_max 0.147
_exptl_crystal_size_mid 0.122
_exptl_crystal_size_min 0.105
_refine_diff_density_max 0.572
_refine_diff_density_min -0.344
_refine_diff_density_rms 0.058
_refine_ls_extinction_method none
_refine_ls_goodness_of_fit_ref 1.083
_refine_ls_hydrogen_treatment constr
_refine_ls_matrix_type full
_refine_ls_number_constraints 0
_refine_ls_number_parameters 616
_refine_ls_number_reflns 11663
_refine_ls_number_restraints 0
_refine_ls_restrained_S_all 1.083
_refine_ls_R_factor_all 0.0876
_refine_ls_R_factor_gt 0.0612
_refine_ls_shift/su_max 0
_refine_ls_shift/su_mean 0
_refine_ls_structure_factor_coef Fsqd
_refine_ls_weighting_details 'w=1/[\s^2^(Fo^2^)+(0.0483P)^2^+3.6673P] where P=(Fo^2^+2Fc^2^)/3'
_refine_ls_weighting_scheme calc
_refine_ls_wR_factor_gt 0.1382
_refine_ls_wR_factor_ref 0.151
_reflns_number_gt 8652
_reflns_number_total 11663
_reflns_threshold_expression 'I > 2\s(I)'
_cod_data_source_file d2sc01064j2.cif
_cod_data_source_block '[K(c-222)][1-S]'
_cod_original_cell_volume 2929.34(17)
_cod_database_code 1566764

loop_
_symmetry_equiv_pos_as_xyz
'x, y, z'
'-x, -y, -z'

loop_
_atom_site_label
_atom_site_type_symbol
_atom_site_fract_x
_atom_site_fract_y
_atom_site_fract_z
_atom_site_U_iso_or_equiv
_atom_site_adp_type
_atom_site_occupancy
_atom_site_calc_flag
_atom_site_disorder_assembly
_atom_site_disorder_group
K K 0.64316(7) 0.15903(4) 0.55109(4) 0.03172(16) Uani 1 d . .
S S 0.24583(9) 0.22209(5) 0.28153(5) 0.03651(19) Uani 1 d . .
Si1 Si 0.28800(9) 0.35333(5) 0.01552(5) 0.02778(18) Uani 1 d . .
Si2 Si 0.14400(9) 0.47265(5) 0.13112(5) 0.02816(18) Uani 1 d . .
Al Al 0.23558(9) 0.30487(5) 0.19214(5) 0.02607(19) Uani 1 d . .
O1 O 0.2123(2) 0.43848(12) 0.04581(12) 0.0316(5) Uani 1 d . .
O2 O 0.5470(2) 0.20297(13) 0.41074(13) 0.0347(5) Uani 1 d . .
O3 O 0.4175(2) 0.27280(14) 0.55098(14) 0.0388(5) Uani 1 d . .
O4 O 0.8962(2) 0.20815(14) 0.50334(14) 0.0388(5) Uani 1 d . .
O5 O 0.7648(3) 0.24570(14) 0.65463(15) 0.0417(6) Uani 1 d . .
O6 O 0.7300(2) -0.00359(12) 0.53289(14) 0.0356(5) Uani 1 d . .
O7 O 0.5457(3) 0.04904(13) 0.66492(14) 0.0382(5) Uani 1 d . .
N1 N 0.2499(3) 0.28474(14) 0.08760(14) 0.0274(5) Uani 1 d . .
N2 N 0.2091(3) 0.41231(14) 0.20167(14) 0.0261(5) Uani 1 d . .
N3 N 0.7986(3) 0.09954(15) 0.39842(16) 0.0322(6) Uani 1 d . .
N4 N 0.4812(3) 0.21696(16) 0.70384(16) 0.0373(6) Uani 1 d . .
C1 C 0.2246(3) 0.20797(17) 0.06343(18) 0.0302(7) Uani 1 d . .
C2 C 0.0911(4) 0.1910(2) 0.0610(2) 0.0380(8) Uani 1 d . .
C3 C 0.0685(5) 0.1172(3) 0.0339(3) 0.0602(12) Uani 1 d . .
H3 H -0.0211 0.105 0.0321 0.072 Uiso 1 calc . .
C4 C 0.1735(6) 0.0622(3) 0.0099(3) 0.0710(14) Uani 1 d . .
H4 H 0.1564 0.0131 -0.0097 0.085 Uiso 1 calc . .
C5 C 0.3036(5) 0.0783(2) 0.0142(3) 0.0572(11) Uani 1 d . .
H5 H 0.3756 0.0394 -0.0013 0.069 Uiso 1 calc . .
C6 C 0.3319(4) 0.15025(18) 0.0410(2) 0.0379(8) Uani 1 d . .
C7 C -0.0275(4) 0.2497(2) 0.0891(2) 0.0464(9) Uani 1 d . .
H7 H 0.0079 0.3016 0.0949 0.056 Uiso 1 calc . .
C8 C -0.1329(5) 0.2609(4) 0.0326(3) 0.0770(16) Uani 1 d . .
H8A H -0.1749 0.212 0.0293 0.116 Uiso 1 calc . .
H8B H -0.09 0.275 -0.0192 0.116 Uiso 1 calc . .
H8C H -0.2018 0.3031 0.0514 0.116 Uiso 1 calc . .
C9 C -0.0931(5) 0.2258(4) 0.1686(3) 0.0768(16) Uani 1 d . .
H9A H -0.1335 0.1765 0.164 0.115 Uiso 1 calc . .
H9B H -0.163 0.2671 0.1882 0.115 Uiso 1 calc . .
H9C H -0.0251 0.2184 0.2049 0.115 Uiso 1 calc . .
C10 C 0.4768(4) 0.1629(2) 0.0473(2) 0.0385(8) Uani 1 d . .
H10 H 0.4793 0.2192 0.0612 0.046 Uiso 1 calc . .
C11 C 0.5656(5) 0.1481(2) -0.0308(2) 0.0554(11) Uani 1 d . .
H11A H 0.5658 0.093 -0.0457 0.083 Uiso 1 calc . .
H11B H 0.6576 0.1593 -0.0254 0.083 Uiso 1 calc . .
H11C H 0.53 0.1824 -0.0712 0.083 Uiso 1 calc . .
C12 C 0.5301(5) 0.1123(2) 0.1131(2) 0.0544(10) Uani 1 d . .
H12A H 0.4754 0.1263 0.1627 0.082 Uiso 1 calc . .
H12B H 0.6238 0.1216 0.1165 0.082 Uiso 1 calc . .
H12C H 0.5254 0.0567 0.1021 0.082 Uiso 1 calc . .
C13 C 0.2259(4) 0.3267(2) -0.07673(19) 0.0387(8) Uani 1 d . .
H13A H 0.1283 0.3246 -0.0677 0.058 Uiso 1 calc . .
H13B H 0.2696 0.2752 -0.0941 0.058 Uiso 1 calc . .
H13C H 0.2472 0.3663 -0.117 0.058 Uiso 1 calc . .
C14 C 0.4700(4) 0.3680(2) -0.0041(2) 0.0402(8) Uani 1 d . .
H14A H 0.4805 0.418 -0.0319 0.06 Uiso 1 calc . .
H14B H 0.5172 0.3248 -0.0362 0.06 Uiso 1 calc . .
H14C H 0.5081 0.369 0.0455 0.06 Uiso 1 calc . .
C15 C -0.0415(3) 0.4748(2) 0.1315(2) 0.0411(8) Uani 1 d . .
H15A H -0.0674 0.4987 0.0827 0.062 Uiso 1 calc . .
H15B H -0.0871 0.5057 0.176 0.062 Uiso 1 calc . .
H15C H -0.0675 0.421 0.136 0.062 Uiso 1 calc . .
C16 C 0.1858(4) 0.57527(18) 0.1406(2) 0.0394(8) Uani 1 d . .
H16A H 0.2835 0.5756 0.1389 0.059 Uiso 1 calc . .
H16B H 0.1416 0.597 0.1904 0.059 Uiso 1 calc . .
H16C H 0.1544 0.6073 0.0974 0.059 Uiso 1 calc . .
C17 C 0.2418(3) 0.44461(16) 0.27269(17) 0.0271(6) Uani 1 d . .
C18 C 0.1433(3) 0.45722(17) 0.33834(18) 0.0315(7) Uani 1 d . .
C19 C 0.1813(4) 0.4850(2) 0.40681(19) 0.0398(8) Uani 1 d . .
H19 H 0.1154 0.4938 0.4509 0.048 Uiso 1 calc . .
C20 C 0.3113(4) 0.5003(2) 0.4126(2) 0.0453(9) Uani 1 d . .
H20 H 0.335 0.5183 0.4604 0.054 Uiso 1 calc . .
C21 C 0.4075(4) 0.4892(2) 0.3480(2) 0.0398(8) Uani 1 d . .
H21 H 0.4973 0.5 0.3517 0.048 Uiso 1 calc . .
C22 C 0.3744(3) 0.46250(17) 0.27773(18) 0.0312(7) Uani 1 d . .
C23 C -0.0017(4) 0.4406(2) 0.3363(2) 0.0386(8) Uani 1 d . .
H23 H -0.0095 0.4209 0.283 0.046 Uiso 1 calc . .
C24 C -0.0987(4) 0.5160(2) 0.3500(2) 0.0502(10) Uani 1 d . .
H24A H -0.0934 0.5365 0.4021 0.075 Uiso 1 calc . .
H24B H -0.1909 0.504 0.3461 0.075 Uiso 1 calc . .
H24C H -0.0735 0.5556 0.3104 0.075 Uiso 1 calc . .
C25 C -0.0414(5) 0.3763(2) 0.3958(2) 0.0555(11) Uani 1 d . .
H25A H 0.0182 0.328 0.3842 0.083 Uiso 1 calc . .
H25B H -0.1347 0.3661 0.3925 0.083 Uiso 1 calc . .
H25C H -0.0331 0.3939 0.4486 0.083 Uiso 1 calc . .
C26 C 0.4821(3) 0.45128(19) 0.2079(2) 0.0336(7) Uani 1 d . .
H26 H 0.4353 0.4493 0.1601 0.04 Uiso 1 calc . .
C27 C 0.5726(4) 0.5183(2) 0.1964(2) 0.0476(9) Uani 1 d . .
H27A H 0.5169 0.5686 0.1953 0.071 Uiso 1 calc . .
H27B H 0.6315 0.5113 0.1469 0.071 Uiso 1 calc . .
H27C H 0.6275 0.5181 0.2397 0.071 Uiso 1 calc . .
C28 C 0.5685(4) 0.3727(2) 0.2140(2) 0.0469(9) Uani 1 d . .
H28A H 0.6165 0.3729 0.2602 0.07 Uiso 1 calc . .
H28B H 0.6336 0.3652 0.167 0.07 Uiso 1 calc . .
H28C H 0.5104 0.3297 0.2187 0.07 Uiso 1 calc . .
C29 C 0.7067(4) 0.1102(2) 0.3382(2) 0.0372(7) Uani 1 d . .
H29A H 0.6421 0.0699 0.3461 0.045 Uiso 1 calc . .
H29B H 0.7595 0.1013 0.2863 0.045 Uiso 1 calc . .
C30 C 0.6288(4) 0.1904(2) 0.33810(19) 0.0381(8) Uani 1 d . .
H30A H 0.692 0.2314 0.3295 0.046 Uiso 1 calc . .
H30B H 0.5716 0.194 0.295 0.046 Uiso 1 calc . .
C31 C 0.4735(4) 0.27920(19) 0.4125(2) 0.0385(8) Uani 1 d . .
H31A H 0.4359 0.2899 0.3625 0.046 Uiso 1 calc . .
H31B H 0.5341 0.3199 0.4198 0.046 Uiso 1 calc . .
C32 C 0.3619(4) 0.2814(2) 0.4787(2) 0.0387(8) Uani 1 d . .
H32A H 0.305 0.332 0.4778 0.046 Uiso 1 calc . .
H32B H 0.3049 0.2385 0.4731 0.046 Uiso 1 calc . .
C33 C 0.3159(4) 0.2716(2) 0.6160(2) 0.0422(8) Uani 1 d . .
H33A H 0.2756 0.221 0.618 0.051 Uiso 1 calc . .
H33B H 0.2439 0.3146 0.6108 0.051 Uiso 1 calc . .
C34 C 0.3789(4) 0.2819(2) 0.6891(2) 0.0454(9) Uani 1 d . .
H34A H 0.4214 0.3319 0.6853 0.054 Uiso 1 calc . .
H34B H 0.3075 0.2859 0.7342 0.054 Uiso 1 calc . .
C35 C 0.9145(3) 0.1459(2) 0.3792(2) 0.0384(8) Uani 1 d . .
H35A H 0.8828 0.197 0.3566 0.046 Uiso 1 calc . .
H35B H 0.9792 0.1178 0.3388 0.046 Uiso 1 calc . .
C36 C 0.9860(3) 0.1606(2) 0.4486(2) 0.0388(8) Uani 1 d . .
H36A H 1.0147 0.11 0.4734 0.047 Uiso 1 calc . .
H36B H 1.0671 0.1877 0.4315 0.047 Uiso 1 calc . .
C37 C 0.9640(4) 0.2337(2) 0.5640(2) 0.0481(9) Uani 1 d . .
H37A H 1.0425 0.2608 0.5416 0.058 Uiso 1 calc . .
H37B H 0.9969 0.1879 0.5949 0.058 Uiso 1 calc . .
C38 C 0.8686(4) 0.2887(2) 0.6157(3) 0.0530(10) Uani 1 d . .
H38A H 0.9173 0.3121 0.6546 0.064 Uiso 1 calc . .
H38B H 0.8288 0.3318 0.584 0.064 Uiso 1 calc . .
C39 C 0.6773(4) 0.2939(2) 0.7097(2) 0.0488(9) Uani 1 d . .
H39A H 0.6302 0.3377 0.6822 0.059 Uiso 1 calc . .
H39B H 0.7302 0.3166 0.7471 0.059 Uiso 1 calc . .
C40 C 0.5760(4) 0.2443(2) 0.7532(2) 0.0443(9) Uani 1 d . .
H40A H 0.6247 0.1981 0.7762 0.053 Uiso 1 calc . .
H40B H 0.5246 0.2754 0.7967 0.053 Uiso 1 calc . .
C41 C 0.8453(4) 0.01580(19) 0.4060(2) 0.0391(8) Uani 1 d . .
H41A H 0.9303 0.0111 0.43 0.047 Uiso 1 calc . .
H41B H 0.8648 -0.0074 0.3533 0.047 Uiso 1 calc . .
C42 C 0.7451(4) -0.03038(19) 0.4547(2) 0.0379(8) Uani 1 d . .
H42A H 0.6574 -0.0232 0.4336 0.045 Uiso 1 calc . .
H42B H 0.7771 -0.087 0.4529 0.045 Uiso 1 calc . .
C43 C 0.6561(4) -0.05505(18) 0.5837(2) 0.0386(8) Uani 1 d . .
H43A H 0.7067 -0.1077 0.584 0.046 Uiso 1 calc . .
H43B H 0.5684 -0.0606 0.5649 0.046 Uiso 1 calc . .
C44 C 0.6338(4) -0.0225(2) 0.6645(2) 0.0415(8) Uani 1 d . .
H44A H 0.5929 -0.0611 0.7013 0.05 Uiso 1 calc . .
H44B H 0.7208 -0.0119 0.6814 0.05 Uiso 1 calc . .
C45 C 0.5027(4) 0.0744(2) 0.7423(2) 0.0463(9) Uani 1 d . .
H45A H 0.5819 0.0819 0.7694 0.056 Uiso 1 calc . .
H45B H 0.4522 0.034 0.7714 0.056 Uiso 1 calc . .
C46 C 0.4135(4) 0.1512(2) 0.7410(2) 0.0441(9) Uani 1 d . .
H46A H 0.336 0.1429 0.7129 0.053 Uiso 1 calc . .
H46B H 0.3779 0.1657 0.7954 0.053 Uiso 1 calc . .
O8 O 0.1102(8) 0.0816(5) 0.7814(5) 0.092(4) Uiso 0.65(2) d A 1
C47 C 0.0133(10) 0.0328(5) 0.8122(5) 0.137(3) Uani 0.65(2) d A 1
H47A H 0.0275 0.0166 0.8662 0.165 Uiso 0.65(2) calc A 1
H47B H 0.0184 -0.015 0.78 0.165 Uiso 0.65(2) calc A 1
C50 C 0.0512(9) 0.1612(6) 0.8007(6) 0.141(4) Uani 0.65(2) d A 1
H50A H 0.0932 0.1817 0.8441 0.17 Uiso 0.65(2) calc A 1
H50B H 0.066 0.1964 0.7548 0.17 Uiso 0.65(2) calc A 1
O8A O 0.0778(19) 0.1147(13) 0.7482(14) 0.122(8) Uiso 0.35(2) d A 2
C47A C 0.0133(10) 0.0328(5) 0.8122(5) 0.137(3) Uani 0.35(2) d A 2
H47C H 0.0214 -0.0189 0.7862 0.165 Uiso 0.35(2) calc A 2
H47D H 0.0465 0.0285 0.864 0.165 Uiso 0.35(2) calc A 2
C50A C 0.0512(9) 0.1612(6) 0.8007(6) 0.141(4) Uani 0.35(2) d A 2
H50C H 0.0705 0.2147 0.7826 0.17 Uiso 0.35(2) calc A 2
H50D H 0.1031 0.1459 0.8448 0.17 Uiso 0.35(2) calc A 2
C48 C -0.1232(10) 0.0803(7) 0.8113(8) 0.190(6) Uani 1 d . .
H48A H -0.1585 0.0758 0.7606 0.228 Uiso 1 calc A 1
H48B H -0.1897 0.0636 0.8539 0.228 Uiso 1 calc A 1
C49 C -0.0905(8) 0.1579(7) 0.8232(6) 0.144(4) Uani 1 d . .
H49A H -0.1138 0.1722 0.879 0.173 Uiso 1 calc A 1
H49B H -0.1426 0.1958 0.7915 0.173 Uiso 1 calc A 1

loop_
_atom_site_aniso_label
_atom_site_aniso_U_11
_atom_site_aniso_U_22
_atom_site_aniso_U_33
_atom_site_aniso_U_23
_atom_site_aniso_U_13
_atom_site_aniso_U_12
K 0.0340(4) 0.0278(3) 0.0331(3) 0.0000(3) -0.0035(3) -0.0025(3)
S 0.0501(5) 0.0295(4) 0.0283(4) 0.0054(3) -0.0026(3) 0.0001(3)
Si1 0.0340(5) 0.0241(4) 0.0238(4) 0.0001(3) 0.0006(3) -0.0011(3)
Si2 0.0337(5) 0.0232(4) 0.0266(4) -0.0008(3) -0.0034(3) 0.0019(3)
Al 0.0306(5) 0.0222(4) 0.0242(4) -0.0004(3) -0.0001(4) -0.0003(3)
O1 0.0424(13) 0.0256(10) 0.0255(10) 0.0008(8) -0.0013(9) 0.0000(9)
O2 0.0368(13) 0.0311(11) 0.0347(12) 0.0036(9) -0.0031(10) 0.0019(9)
O3 0.0363(13) 0.0425(13) 0.0364(13) -0.0032(10) -0.0048(10) 0.0030(10)
O4 0.0284(12) 0.0458(14) 0.0432(14) -0.0019(11) -0.0058(10) -0.0068(10)
O5 0.0461(15) 0.0371(13) 0.0428(14) -0.0069(10) -0.0044(11) -0.0088(11)
O6 0.0416(13) 0.0260(11) 0.0386(13) 0.0010(9) 0.0009(10) -0.0072(9)
O7 0.0453(14) 0.0296(11) 0.0373(13) 0.0039(9) 0.0006(11) 0.0011(10)
N1 0.0332(14) 0.0223(12) 0.0255(12) -0.0027(10) 0.0006(10) -0.0015(10)
N2 0.0281(13) 0.0252(12) 0.0240(12) -0.0030(10) -0.0022(10) 0.0014(10)
N3 0.0326(14) 0.0282(13) 0.0344(14) 0.0032(11) -0.0012(11) 0.0003(11)
N4 0.0468(17) 0.0298(14) 0.0339(15) -0.0025(11) -0.0033(13) 0.0012(12)
C1 0.0407(18) 0.0240(14) 0.0258(15) -0.0008(11) -0.0024(13) -0.0046(13)
C2 0.042(2) 0.0343(17) 0.0390(18) 0.0026(14) -0.0041(15) -0.0103(15)
C3 0.066(3) 0.052(2) 0.069(3) -0.007(2) -0.013(2) -0.028(2)
C4 0.091(4) 0.036(2) 0.088(4) -0.025(2) -0.008(3) -0.017(2)
C5 0.069(3) 0.0308(19) 0.070(3) -0.0202(18) -0.002(2) 0.0008(18)
C6 0.051(2) 0.0237(15) 0.0370(18) -0.0052(13) 0.0007(15) 0.0002(14)
C7 0.035(2) 0.049(2) 0.056(2) 0.0048(18) -0.0054(17) -0.0096(16)
C8 0.057(3) 0.108(4) 0.064(3) 0.027(3) -0.011(2) 0.005(3)
C9 0.051(3) 0.126(5) 0.046(3) 0.010(3) 0.001(2) 0.016(3)
C10 0.0404(19) 0.0304(17) 0.0409(19) -0.0037(14) 0.0014(15) 0.0084(14)
C11 0.060(3) 0.050(2) 0.050(2) 0.0001(18) 0.011(2) 0.0066(19)
C12 0.063(3) 0.054(2) 0.044(2) -0.0004(18) -0.0068(19) 0.010(2)
C13 0.054(2) 0.0344(17) 0.0271(16) 0.0005(13) -0.0035(15) -0.0048(15)
C14 0.0388(19) 0.0395(19) 0.0402(19) 0.0043(15) 0.0043(15) -0.0059(15)
C15 0.0333(18) 0.046(2) 0.043(2) -0.0005(16) -0.0087(15) 0.0046(15)
C16 0.052(2) 0.0267(16) 0.0385(18) 0.0000(13) -0.0064(16) 0.0011(14)
C17 0.0351(17) 0.0209(14) 0.0242(14) -0.0004(11) -0.0027(12) 0.0014(12)
C18 0.0426(19) 0.0233(14) 0.0262(15) -0.0007(11) 0.0015(13) 0.0016(13)
C19 0.053(2) 0.0367(18) 0.0269(16) -0.0036(13) 0.0017(15) 0.0040(15)
C20 0.068(3) 0.0397(19) 0.0290(17) -0.0068(14) -0.0134(17) 0.0022(17)
C21 0.048(2) 0.0360(18) 0.0371(18) -0.0026(14) -0.0132(16) -0.0046(15)
C22 0.0400(18) 0.0229(14) 0.0308(16) 0.0008(12) -0.0073(14) -0.0005(12)
C23 0.042(2) 0.0372(18) 0.0324(17) -0.0051(14) 0.0093(15) -0.0015(15)
C24 0.047(2) 0.052(2) 0.047(2) -0.0056(18) 0.0042(18) 0.0083(18)
C25 0.062(3) 0.045(2) 0.053(2) 0.0005(18) 0.019(2) -0.0069(19)
C26 0.0310(17) 0.0332(17) 0.0355(17) 0.0050(13) -0.0026(13) 0.0000(13)
C27 0.044(2) 0.046(2) 0.054(2) 0.0061(17) -0.0025(18) -0.0139(17)
C28 0.043(2) 0.042(2) 0.051(2) 0.0056(17) 0.0047(17) 0.0076(16)
C29 0.0402(19) 0.0371(18) 0.0333(17) 0.0014(14) -0.0007(14) -0.0033(14)
C30 0.043(2) 0.0396(18) 0.0310(17) 0.0048(14) -0.0040(15) -0.0018(15)
C31 0.042(2) 0.0303(16) 0.0422(19) 0.0044(14) -0.0084(15) 0.0017(14)
C32 0.0379(19) 0.0347(17) 0.0433(19) -0.0016(14) -0.0110(15) 0.0050(14)
C33 0.0363(19) 0.047(2) 0.0401(19) -0.0037(16) -0.0006(15) 0.0075(15)
C34 0.054(2) 0.0375(19) 0.041(2) -0.0102(15) -0.0009(17) 0.0073(16)
C35 0.0331(18) 0.0414(19) 0.0390(18) 0.0054(15) 0.0022(14) -0.0047(14)
C36 0.0266(17) 0.0403(19) 0.048(2) 0.0027(15) -0.0017(15) -0.0022(14)
C37 0.0336(19) 0.058(2) 0.056(2) -0.0065(19) -0.0100(17) -0.0146(17)
C38 0.054(2) 0.045(2) 0.064(3) -0.0066(19) -0.005(2) -0.0231(19)
C39 0.056(2) 0.042(2) 0.050(2) -0.0160(17) -0.0067(19) -0.0052(17)
C40 0.052(2) 0.047(2) 0.0332(18) -0.0099(15) -0.0063(16) -0.0009(17)
C41 0.044(2) 0.0329(17) 0.0383(18) 0.0000(14) -0.0008(15) 0.0007(14)
C42 0.044(2) 0.0291(16) 0.0405(19) -0.0003(14) -0.0065(15) 0.0005(14)
C43 0.0406(19) 0.0239(15) 0.049(2) 0.0046(14) 0.0029(16) -0.0031(13)
C44 0.045(2) 0.0323(17) 0.044(2) 0.0106(15) 0.0008(16) 0.0007(15)
C45 0.061(3) 0.0399(19) 0.0350(18) 0.0048(15) 0.0024(17) -0.0019(17)
C46 0.048(2) 0.042(2) 0.0390(19) -0.0032(15) 0.0060(16) -0.0020(16)
C47 0.155(8) 0.108(6) 0.132(7) -0.016(5) 0.050(6) -0.010(6)
C50 0.113(7) 0.167(9) 0.137(7) -0.067(7) 0.017(6) -0.007(6)
C47A 0.155(8) 0.108(6) 0.132(7) -0.016(5) 0.050(6) -0.010(6)
C50A 0.113(7) 0.167(9) 0.137(7) -0.067(7) 0.017(6) -0.007(6)
C48 0.099(7) 0.168(10) 0.296(16) -0.004(11) 0.028(9) -0.037(7)
C49 0.069(5) 0.199(11) 0.155(8) 0.024(8) -0.004(5) 0.012(6)

loop_
_atom_type_symbol
_atom_type_description
_atom_type_scat_dispersion_real
_atom_type_scat_dispersion_imag
_atom_type_scat_source
C C 0.0181 0.0091 'International Tables Vol C Tables 4.2.6.8 and 6.1.1.4'
H H 0 0 'International Tables Vol C Tables 4.2.6.8 and 6.1.1.4'
N N 0.0311 0.018 'International Tables Vol C Tables 4.2.6.8 and 6.1.1.4'
O O 0.0492 0.0322 'International Tables Vol C Tables 4.2.6.8 and 6.1.1.4'
Al Al 0.213 0.2455 'International Tables Vol C Tables 4.2.6.8 and 6.1.1.4'
Si Si 0.2541 0.3302 'International Tables Vol C Tables 4.2.6.8 and 6.1.1.4'
S S 0.3331 0.5567 'International Tables Vol C Tables 4.2.6.8 and 6.1.1.4'
K K 0.3868 1.0657 'International Tables Vol C Tables 4.2.6.8 and 6.1.1.4'

loop_
_exptl_crystal_face_index_h
_exptl_crystal_face_index_k
_exptl_crystal_face_index_l
_exptl_crystal_face_perp_dist
5 3 -5 0.078
-5 -1 6 0.0327
-2 -11 0 0.0452
3 -7 -5 0.0682
5 6 7 0.0623
4 1 9 0.06
0 -7 8 0.0511
-4 -9 1 0.0441
-1 6 -9 0.048
-3 9 -3 0.0654
0 -11 3 0.046
7 0 1 0.0714
-2 8 5 0.0565
-4 4 6 0.0422
2 9 6 0.0633
-5 -3 -8 0.0741
6 0 5 0.0493
0 -7 -9 0.0697
-1 5 9 0.0516
-6 5 0 0.0437
-6 -3 2 0.043

loop_
_geom_angle_atom_site_label_1
_geom_angle_atom_site_label_2
_geom_angle_atom_site_label_3
_geom_angle
_geom_angle_site_symmetry_1
_geom_angle_site_symmetry_3
_geom_angle_publ_flag
O2 K O4 93.24(7) . . ?
O2 K O5 130.44(7) . . ?
O4 K O5 60.87(7) . . ?
O2 K O3 60.51(7) . . ?
O4 K O3 117.49(7) . . ?
O5 K O3 93.02(7) . . ?
O2 K O6 104.18(7) . . ?
O4 K O6 94.55(7) . . ?
O5 K O6 118.35(8) . . ?
O3 K O6 143.89(7) . . ?
O2 K O7 128.57(7) . . ?
O4 K O7 133.75(8) . . ?
O5 K O7 95.67(7) . . ?
O3 K O7 101.89(7) . . ?
O6 K O7 60.25(7) . . ?
O2 K N3 60.36(7) . . ?
O4 K N3 60.42(7) . . ?
O5 K N3 120.74(8) . . ?
O3 K N3 120.50(7) . . ?
O6 K N3 59.97(7) . . ?
O7 K N3 119.36(7) . . ?
O2 K N4 118.98(8) . . ?
O4 K N4 120.92(8) . . ?
O5 K N4 60.60(8) . . ?
O3 K N4 59.00(7) . . ?
O6 K N4 119.56(7) . . ?
O7 K N4 59.96(7) . . ?
N3 K N4 178.66(8) . . ?
O1 Si1 N1 107.45(12) . . ?
O1 Si1 C13 109.49(14) . . ?
N1 Si1 C13 110.17(14) . . ?
O1 Si1 C14 105.61(14) . . ?
N1 Si1 C14 114.50(15) . . ?
C13 Si1 C14 109.43(17) . . ?
O1 Si2 N2 107.34(12) . . ?
O1 Si2 C16 109.07(14) . . ?
N2 Si2 C16 111.02(14) . . ?
O1 Si2 C15 106.56(15) . . ?
N2 Si2 C15 114.47(15) . . ?
C16 Si2 C15 108.19(17) . . ?
N1 Al N2 106.22(12) . . ?
N1 Al S 126.44(9) . . ?
N2 Al S 127.34(9) . . ?
Si2 O1 Si1 134.06(14) . . ?
C30 O2 C31 110.8(2) . . ?
C30 O2 K 121.32(19) . . ?
C31 O2 K 113.60(19) . . ?
C33 O3 C32 112.0(3) . . ?
C33 O3 K 116.79(19) . . ?
C32 O3 K 115.02(19) . . ?
C37 O4 C36 111.2(3) . . ?
C37 O4 K 115.2(2) . . ?
C36 O4 K 118.13(19) . . ?
C39 O5 C38 111.1(3) . . ?
C39 O5 K 117.0(2) . . ?
C38 O5 K 112.7(2) . . ?
C42 O6 C43 110.8(2) . . ?
C42 O6 K 114.60(18) . . ?
C43 O6 K 115.25(18) . . ?
C45 O7 C44 110.8(3) . . ?
C45 O7 K 119.29(19) . . ?
C44 O7 K 112.08(19) . . ?
C1 N1 Si1 117.7(2) . . ?
C1 N1 Al 118.46(19) . . ?
Si1 N1 Al 123.78(14) . . ?
C17 N2 Si2 120.74(19) . . ?
C17 N2 Al 116.66(19) . . ?
Si2 N2 Al 122.58(14) . . ?
C29 N3 C41 110.0(3) . . ?
C29 N3 C35 110.7(3) . . ?
C41 N3 C35 110.1(3) . . ?
C29 N3 K 107.39(19) . . ?
C41 N3 K 109.98(19) . . ?
C35 N3 K 108.58(19) . . ?
C40 N4 C46 111.2(3) . . ?
C40 N4 C34 109.9(3) . . ?
C46 N4 C34 109.1(3) . . ?
C40 N4 K 107.5(2) . . ?
C46 N4 K 108.27(19) . . ?
C34 N4 K 110.8(2) . . ?
C2 C1 C6 119.8(3) . . ?
C2 C1 N1 119.4(3) . . ?
C6 C1 N1 120.8(3) . . ?
C3 C2 C1 118.7(4) . . ?
C3 C2 C7 119.9(4) . . ?
C1 C2 C7 121.4(3) . . ?
C4 C3 C2 121.3(4) . . ?
C4 C3 H3 119.4 . . ?
C2 C3 H3 119.4 . . ?
C3 C4 C5 119.9(4) . . ?
C3 C4 H4 120.1 . . ?
C5 C4 H4 120.1 . . ?
C4 C5 C6 121.3(4) . . ?
C4 C5 H5 119.3 . . ?
C6 C5 H5 119.3 . . ?
C5 C6 C1 119.1(4) . . ?
C5 C6 C10 118.6(3) . . ?
C1 C6 C10 122.3(3) . . ?
C9 C7 C2 110.6(3) . . ?
C9 C7 C8 109.4(4) . . ?
C2 C7 C8 113.4(4) . . ?
C9 C7 H7 107.7 . . ?
C2 C7 H7 107.7 . . ?
C8 C7 H7 107.7 . . ?
C7 C8 H8A 109.5 . . ?
C7 C8 H8B 109.5 . . ?
H8A C8 H8B 109.5 . . ?
C7 C8 H8C 109.5 . . ?
H8A C8 H8C 109.5 . . ?
H8B C8 H8C 109.5 . . ?
C7 C9 H9A 109.5 . . ?
C7 C9 H9B 109.5 . . ?
H9A C9 H9B 109.5 . . ?
C7 C9 H9C 109.5 . . ?
H9A C9 H9C 109.5 . . ?
H9B C9 H9C 109.5 . . ?
C6 C10 C12 110.7(3) . . ?
C6 C10 C11 111.5(3) . . ?
C12 C10 C11 111.7(3) . . ?
C6 C10 H10 107.6 . . ?
C12 C10 H10 107.6 . . ?
C11 C10 H10 107.6 . . ?
C10 C11 H11A 109.5 . . ?
C10 C11 H11B 109.5 . . ?
H11A C11 H11B 109.5 . . ?
C10 C11 H11C 109.5 . . ?
H11A C11 H11C 109.5 . . ?
H11B C11 H11C 109.5 . . ?
C10 C12 H12A 109.5 . . ?
C10 C12 H12B 109.5 . . ?
H12A C12 H12B 109.5 . . ?
C10 C12 H12C 109.5 . . ?
H12A C12 H12C 109.5 . . ?
H12B C12 H12C 109.5 . . ?
Si1 C13 H13A 109.5 . . ?
Si1 C13 H13B 109.5 . . ?
H13A C13 H13B 109.5 . . ?
Si1 C13 H13C 109.5 . . ?
H13A C13 H13C 109.5 . . ?
H13B C13 H13C 109.5 . . ?
Si1 C14 H14A 109.5 . . ?
Si1 C14 H14B 109.5 . . ?
H14A C14 H14B 109.5 . . ?
Si1 C14 H14C 109.5 . . ?
H14A C14 H14C 109.5 . . ?
H14B C14 H14C 109.5 . . ?
Si2 C15 H15A 109.5 . . ?
Si2 C15 H15B 109.5 . . ?
H15A C15 H15B 109.5 . . ?
Si2 C15 H15C 109.5 . . ?
H15A C15 H15C 109.5 . . ?
H15B C15 H15C 109.5 . . ?
Si2 C16 H16A 109.5 . . ?
Si2 C16 H16B 109.5 . . ?
H16A C16 H16B 109.5 . . ?
Si2 C16 H16C 109.5 . . ?
H16A C16 H16C 109.5 . . ?
H16B C16 H16C 109.5 . . ?
C22 C17 C18 119.4(3) . . ?
C22 C17 N2 119.7(3) . . ?
C18 C17 N2 120.9(3) . . ?
C19 C18 C17 118.7(3) . . ?
C19 C18 C23 119.3(3) . . ?
C17 C18 C23 122.0(3) . . ?
C20 C19 C18 122.0(3) . . ?
C20 C19 H19 119 . . ?
C18 C19 H19 119 . . ?
C19 C20 C21 119.3(3) . . ?
C19 C20 H20 120.3 . . ?
C21 C20 H20 120.3 . . ?
C20 C21 C22 121.0(4) . . ?
C20 C21 H21 119.5 . . ?
C22 C21 H21 119.5 . . ?
C21 C22 C17 119.5(3) . . ?
C21 C22 C26 119.7(3) . . ?
C17 C22 C26 120.8(3) . . ?
C18 C23 C25 111.2(3) . . ?
C18 C23 C24 111.3(3) . . ?
C25 C23 C24 110.8(3) . . ?
C18 C23 H23 107.8 . . ?
C25 C23 H23 107.8 . . ?
C24 C23 H23 107.8 . . ?
C23 C24 H24A 109.5 . . ?
C23 C24 H24B 109.5 . . ?
H24A C24 H24B 109.5 . . ?
C23 C24 H24C 109.5 . . ?
H24A C24 H24C 109.5 . . ?
H24B C24 H24C 109.5 . . ?
C23 C25 H25A 109.5 . . ?
C23 C25 H25B 109.5 . . ?
H25A C25 H25B 109.5 . . ?
C23 C25 H25C 109.5 . . ?
H25A C25 H25C 109.5 . . ?
H25B C25 H25C 109.5 . . ?
C22 C26 C27 113.5(3) . . ?
C22 C26 C28 110.8(3) . . ?
C27 C26 C28 109.8(3) . . ?
C22 C26 H26 107.5 . . ?
C27 C26 H26 107.5 . . ?
C28 C26 H26 107.5 . . ?
C26 C27 H27A 109.5 . . ?
C26 C27 H27B 109.5 . . ?
H27A C27 H27B 109.5 . . ?
C26 C27 H27C 109.5 . . ?
H27A C27 H27C 109.5 . . ?
H27B C27 H27C 109.5 . . ?
C26 C28 H28A 109.5 . . ?
C26 C28 H28B 109.5 . . ?
H28A C28 H28B 109.5 . . ?
C26 C28 H28C 109.5 . . ?
H28A C28 H28C 109.5 . . ?
H28B C28 H28C 109.5 . . ?
N3 C29 C30 114.2(3) . . ?
N3 C29 H29A 108.7 . . ?
C30 C29 H29A 108.7 . . ?
N3 C29 H29B 108.7 . . ?
C30 C29 H29B 108.7 . . ?
H29A C29 H29B 107.6 . . ?
O2 C30 C29 109.8(3) . . ?
O2 C30 H30A 109.7 . . ?
C29 C30 H30A 109.7 . . ?
O2 C30 H30B 109.7 . . ?
C29 C30 H30B 109.7 . . ?
H30A C30 H30B 108.2 . . ?
O2 C31 C32 108.7(3) . . ?
O2 C31 H31A 109.9 . . ?
C32 C31 H31A 109.9 . . ?
O2 C31 H31B 109.9 . . ?
C32 C31 H31B 109.9 . . ?
H31A C31 H31B 108.3 . . ?
O3 C32 C31 109.5(3) . . ?
O3 C32 H32A 109.8 . . ?
C31 C32 H32A 109.8 . . ?
O3 C32 H32B 109.8 . . ?
C31 C32 H32B 109.8 . . ?
H32A C32 H32B 108.2 . . ?
O3 C33 C34 108.5(3) . . ?
O3 C33 H33A 110 . . ?
C34 C33 H33A 110 . . ?
O3 C33 H33B 110 . . ?
C34 C33 H33B 110 . . ?
H33A C33 H33B 108.4 . . ?
N4 C34 C33 113.2(3) . . ?
N4 C34 H34A 108.9 . . ?
C33 C34 H34A 108.9 . . ?
N4 C34 H34B 108.9 . . ?
C33 C34 H34B 108.9 . . ?
H34A C34 H34B 107.7 . . ?
N3 C35 C36 113.5(3) . . ?
N3 C35 H35A 108.9 . . ?
C36 C35 H35A 108.9 . . ?
N3 C35 H35B 108.9 . . ?
C36 C35 H35B 108.9 . . ?
H35A C35 H35B 107.7 . . ?
O4 C36 C35 108.8(3) . . ?
O4 C36 H36A 109.9 . . ?
C35 C36 H36A 109.9 . . ?
O4 C36 H36B 109.9 . . ?
C35 C36 H36B 109.9 . . ?
H36A C36 H36B 108.3 . . ?
O4 C37 C38 109.0(3) . . ?
O4 C37 H37A 109.9 . . ?
C38 C37 H37A 109.9 . . ?
O4 C37 H37B 109.9 . . ?
C38 C37 H37B 109.9 . . ?
H37A C37 H37B 108.3 . . ?
O5 C38 C37 108.7(3) . . ?
O5 C38 H38A 109.9 . . ?
C37 C38 H38A 109.9 . . ?
O5 C38 H38B 109.9 . . ?
C37 C38 H38B 109.9 . . ?
H38A C38 H38B 108.3 . . ?
O5 C39 C40 108.9(3) . . ?
O5 C39 H39A 109.9 . . ?
C40 C39 H39A 109.9 . . ?
O5 C39 H39B 109.9 . . ?
C40 C39 H39B 109.9 . . ?
H39A C39 H39B 108.3 . . ?
N4 C40 C39 113.6(3) . . ?
N4 C40 H40A 108.9 . . ?
C39 C40 H40A 108.9 . . ?
N4 C40 H40B 108.9 . . ?
C39 C40 H40B 108.9 . . ?
H40A C40 H40B 107.7 . . ?
N3 C41 C42 113.4(3) . . ?
N3 C41 H41A 108.9 . . ?
C42 C41 H41A 108.9 . . ?
N3 C41 H41B 108.9 . . ?
C42 C41 H41B 108.9 . . ?
H41A C41 H41B 107.7 . . ?
O6 C42 C41 109.0(3) . . ?
O6 C42 H42A 109.9 . . ?
C41 C42 H42A 109.9 . . ?
O6 C42 H42B 109.9 . . ?
C41 C42 H42B 109.9 . . ?
H42A C42 H42B 108.3 . . ?
O6 C43 C44 109.5(3) . . ?
O6 C43 H43A 109.8 . . ?
C44 C43 H43A 109.8 . . ?
O6 C43 H43B 109.8 . . ?
C44 C43 H43B 109.8 . . ?
H43A C43 H43B 108.2 . . ?
O7 C44 C43 109.0(3) . . ?
O7 C44 H44A 109.9 . . ?
C43 C44 H44A 109.9 . . ?
O7 C44 H44B 109.9 . . ?
C43 C44 H44B 109.9 . . ?
H44A C44 H44B 108.3 . . ?
O7 C45 C46 109.7(3) . . ?
O7 C45 H45A 109.7 . . ?
C46 C45 H45A 109.7 . . ?
O7 C45 H45B 109.7 . . ?
C46 C45 H45B 109.7 . . ?
H45A C45 H45B 108.2 . . ?
N4 C46 C45 114.4(3) . . ?
N4 C46 H46A 108.7 . . ?
C45 C46 H46A 108.7 . . ?
N4 C46 H46B 108.7 . . ?
C45 C46 H46B 108.7 . . ?
H46A C46 H46B 107.6 . . ?
C47 O8 C50 105.2(7) . . ?
O8 C47 C48 106.6(8) . . ?
O8 C47 H47A 110.4 . . ?
C48 C47 H47A 110.4 . . ?
O8 C47 H47B 110.4 . . ?
C48 C47 H47B 110.4 . . ?
H47A C47 H47B 108.6 . . ?
C49 C50 O8 107.6(8) . . ?
C49 C50 H50A 110.2 . . ?
O8 C50 H50A 110.2 . . ?
C49 C50 H50B 110.2 . . ?
O8 C50 H50B 110.2 . . ?
H50A C50 H50B 108.5 . . ?
C50A O8A C47A 91.8(15) . . ?
C48 C47A O8A 84.2(9) . . ?
C48 C47A H47C 114.6 . . ?
O8A C47A H47C 114.6 . . ?
C48 C47A H47D 114.6 . . ?
O8A C47A H47D 114.6 . . ?
H47C C47A H47D 111.7 . . ?
O8A C50A C49 103.8(12) . . ?
O8A C50A H50C 111 . . ?
C49 C50A H50C 111 . . ?
O8A C50A H50D 111 . . ?
C49 C50A H50D 111 . . ?
H50C C50A H50D 109 . . ?
C49 C48 C47 101.6(8) . . ?
C49 C48 C47A 101.6(8) . . ?
C49 C48 H48A 111.4 . . ?
C47 C48 H48A 111.4 . . ?
C49 C48 H48B 111.4 . . ?
C47 C48 H48B 111.4 . . ?
H48A C48 H48B 109.3 . . ?
C48 C49 C50 108.9(9) . . ?
C48 C49 C50A 108.9(9) . . ?
C48 C49 H49A 109.9 . . ?
C50 C49 H49A 109.9 . . ?
C48 C49 H49B 109.9 . . ?
C50 C49 H49B 109.9 . . ?
H49A C49 H49B 108.3 . . ?

loop_
_geom_bond_atom_site_label_1
_geom_bond_atom_site_label_2
_geom_bond_distance
_geom_bond_site_symmetry_2
_geom_bond_publ_flag
K O2 2.775(2) . ?
K O4 2.785(2) . ?
K O5 2.806(2) . ?
K O3 2.840(2) . ?
K O6 2.842(2) . ?
K O7 2.846(2) . ?
K N3 3.033(3) . ?
K N4 3.052(3) . ?
S Al 2.0760(11) . ?
Si1 O1 1.639(2) . ?
Si1 N1 1.727(3) . ?
Si1 C13 1.858(3) . ?
Si1 C14 1.863(4) . ?
Si2 O1 1.639(2) . ?
Si2 N2 1.726(3) . ?
Si2 C16 1.860(3) . ?
Si2 C15 1.862(4) . ?
Al N1 1.827(3) . ?
Al N2 1.838(2) . ?
O2 C30 1.420(4) . ?
O2 C31 1.432(4) . ?
O3 C33 1.423(4) . ?
O3 C32 1.425(4) . ?
O4 C37 1.414(4) . ?
O4 C36 1.431(4) . ?
O5 C39 1.429(4) . ?
O5 C38 1.431(4) . ?
O6 C42 1.418(4) . ?
O6 C43 1.427(4) . ?
O7 C45 1.415(4) . ?
O7 C44 1.437(4) . ?
N1 C1 1.441(4) . ?
N2 C17 1.440(4) . ?
N3 C29 1.468(4) . ?
N3 C41 1.471(4) . ?
N3 C35 1.476(4) . ?
N4 C40 1.468(5) . ?
N4 C46 1.469(4) . ?
N4 C34 1.477(4) . ?
C1 C2 1.409(5) . ?
C1 C6 1.411(5) . ?
C2 C3 1.403(5) . ?
C2 C7 1.519(5) . ?
C3 C4 1.372(7) . ?
C3 H3 0.95 . ?
C4 C5 1.375(7) . ?
C4 H4 0.95 . ?
C5 C6 1.390(5) . ?
C5 H5 0.95 . ?
C6 C10 1.512(5) . ?
C7 C9 1.513(6) . ?
C7 C8 1.521(6) . ?
C7 H7 1 . ?
C8 H8A 0.98 . ?
C8 H8B 0.98 . ?
C8 H8C 0.98 . ?
C9 H9A 0.98 . ?
C9 H9B 0.98 . ?
C9 H9C 0.98 . ?
C10 C12 1.528(5) . ?
C10 C11 1.534(5) . ?
C10 H10 1 . ?
C11 H11A 0.98 . ?
C11 H11B 0.98 . ?
C11 H11C 0.98 . ?
C12 H12A 0.98 . ?
C12 H12B 0.98 . ?
C12 H12C 0.98 . ?
C13 H13A 0.98 . ?
C13 H13B 0.98 . ?
C13 H13C 0.98 . ?
C14 H14A 0.98 . ?
C14 H14B 0.98 . ?
C14 H14C 0.98 . ?
C15 H15A 0.98 . ?
C15 H15B 0.98 . ?
C15 H15C 0.98 . ?
C16 H16A 0.98 . ?
C16 H16B 0.98 . ?
C16 H16C 0.98 . ?
C17 C22 1.411(5) . ?
C17 C18 1.416(4) . ?
C18 C19 1.390(5) . ?
C18 C23 1.518(5) . ?
C19 C20 1.375(6) . ?
C19 H19 0.95 . ?
C20 C21 1.388(5) . ?
C20 H20 0.95 . ?
C21 C22 1.391(4) . ?
C21 H21 0.95 . ?
C22 C26 1.520(5) . ?
C23 C25 1.538(5) . ?
C23 C24 1.542(5) . ?
C23 H23 1 . ?
C24 H24A 0.98 . ?
C24 H24B 0.98 . ?
C24 H24C 0.98 . ?
C25 H25A 0.98 . ?
C25 H25B 0.98 . ?
C25 H25C 0.98 . ?
C26 C27 1.529(4) . ?
C26 C28 1.536(5) . ?
C26 H26 1 . ?
C27 H27A 0.98 . ?
C27 H27B 0.98 . ?
C27 H27C 0.98 . ?
C28 H28A 0.98 . ?
C28 H28B 0.98 . ?
C28 H28C 0.98 . ?
C29 C30 1.510(5) . ?
C29 H29A 0.99 . ?
C29 H29B 0.99 . ?
C30 H30A 0.99 . ?
C30 H30B 0.99 . ?
C31 C32 1.499(5) . ?
C31 H31A 0.99 . ?
C31 H31B 0.99 . ?
C32 H32A 0.99 . ?
C32 H32B 0.99 . ?
C33 C34 1.499(5) . ?
C33 H33A 0.99 . ?
C33 H33B 0.99 . ?
C34 H34A 0.99 . ?
C34 H34B 0.99 . ?
C35 C36 1.506(5) . ?
C35 H35A 0.99 . ?
C35 H35B 0.99 . ?
C36 H36A 0.99 . ?
C36 H36B 0.99 . ?
C37 C38 1.499(6) . ?
C37 H37A 0.99 . ?
C37 H37B 0.99 . ?
C38 H38A 0.99 . ?
C38 H38B 0.99 . ?
C39 C40 1.510(5) . ?
C39 H39A 0.99 . ?
C39 H39B 0.99 . ?
C40 H40A 0.99 . ?
C40 H40B 0.99 . ?
C41 C42 1.507(5) . ?
C41 H41A 0.99 . ?
C41 H41B 0.99 . ?
C42 H42A 0.99 . ?
C42 H42B 0.99 . ?
C43 C44 1.493(5) . ?
C43 H43A 0.99 . ?
C43 H43B 0.99 . ?
C44 H44A 0.99 . ?
C44 H44B 0.99 . ?
C45 C46 1.516(5) . ?
C45 H45A 0.99 . ?
C45 H45B 0.99 . ?
C46 H46A 0.99 . ?
C46 H46B 0.99 . ?
O8 C47 1.396(10) . ?
O8 C50 1.458(12) . ?
C47 C48 1.526(13) . ?
C47 H47A 0.99 . ?
C47 H47B 0.99 . ?
C50 C49 1.438(10) . ?
C50 H50A 0.99 . ?
C50 H50B 0.99 . ?
O8A C50A 1.205(17) . ?
O8A C47A 1.88(3) . ?
C47A C48 1.526(13) . ?
C47A H47C 0.99 . ?
C47A H47D 0.99 . ?
C50A C49 1.438(10) . ?
C50A H50C 0.99 . ?
C50A H50D 0.99 . ?
C48 C49 1.423(12) . ?
C48 H48A 0.99 . ?
C48 H48B 0.99 . ?
C49 H49A 0.99 . ?
C49 H49B 0.99 . ?
